data_1535150
loop_
_publ_author_name
'Stitzer, K.E.'
'Gemmill, W.R.'
'Smith, M.D.'
'zur Loye, H.C.'

_publ_section_title
;
 Crystal growth of a novel oxygen-deficient layered perovskite: Ba7 Li3
 Ru4 O20
;
_journal_name_full 'Journal of Solid State Chemistry'
_journal_page_first 39
_journal_page_last 45
_journal_volume 175
_journal_year 2003
_chemical_formula_sum 'Ba4 Na O12 Ru3'
_chemical_name_systematic 'Ba4 Na Ru3 O12'
_space_group_IT_number 186
_symmetry_space_group_name_Hall 'P 6c -2c'
_symmetry_space_group_name_H-M 'P 63 m c'
_cell_angle_alpha 90
_cell_angle_beta 90
_cell_angle_gamma 120
_cell_formula_units_Z 2
_cell_length_a 5.8014
_cell_length_b 5.8014
_cell_length_c 19.205
_cell_volume 559.771
_citation_journal_id_ASTM JSSCBI
_cod_data_source_file Stitzer_JSSCBI_2003_864.cif
_cod_data_source_block Ba4Na1O12Ru3
_cod_original_cell_volume 559.7712
_cod_original_formula_sum 'Ba4 Na1 O12 Ru3'
_cod_database_code 1535150

loop_
_symmetry_equiv_pos_as_xyz
x,y,z
x-y,x,z+1/2
-y,x-y,z
-x,-y,z+1/2
-x+y,-x,z
y,-x+y,z+1/2
y,x,z+1/2
-x+y,y,z
-x,-x+y,z+1/2
-y,-x,z
x-y,-y,z+1/2
x,x-y,z

loop_
_atom_site_label
_atom_site_type_symbol
_atom_site_fract_x
_atom_site_fract_y
_atom_site_fract_z
_atom_site_occupancy
_atom_site_U_iso_or_equiv
O1 O-2 0.1621 0.3242 0.2449 1 0.0
Ru3 Ru+5 0.3333 0.6667 0.18103 1 0.0
Ru1 Ru+5 0 0 0.29898 1 0.0
Ba1 Ba+2 0 0 0.11731 1 0.0
O4 O-2 0.5146 0.4854 0.6277 1 0.0
Na1 Na+1 0.3333 0.6667 0.5608 1 0.0
O2 O-2 0.3012 0.1506 0.3652 1 0.0
Ba4 Ba+2 0.3333 0.6667 0.74707 1 0.0
Ru2 Ru+5 0 0 0.43711 1 0.0
Ba3 Ba+2 0.6667 0.3333 0.49465 1 0.0
O3 O-2 0.1583 0.3166 0.4887 1 0.0
Ba2 Ba+2 0.3333 0.6667 0.37153 1 0.0
